data_2018622
loop_
_publ_author_name
'van de Streek, Jacco'

_publ_section_title
;
 Reinterpretation of the monohydrate of clarithromycin from X-ray powder
 diffraction data as a trihydrate
;
_journal_coeditor_code FA3285
_journal_issue 9
_journal_name_full 'Acta Crystallographica Section C'
_journal_page_first o369
_journal_page_last o372
_journal_paper_doi 10.1107/S0108270112035536
_journal_volume 68
_journal_year 2012
_chemical_formula_iupac 'C38 H69 N O13 , 3H2 O'
_chemical_formula_moiety 'C38 H69 N O13, 3(H2 O)'
_chemical_formula_sum 'C38 H75 N O16'
_chemical_formula_weight 801.99
_chemical_name_common 'clarithromycin trihydrate'
_chemical_name_systematic
;
clarithromycin trihydrate
;
_space_group_crystal_system orthorhombic
_space_group_IT_number 19
_space_group_name_Hall 'P 2ac 2ab'
_space_group_name_H-M_alt 'P 21 21 21'
_symmetry_space_group_name_Hall 'P 2ac 2ab'
_symmetry_space_group_name_H-M 'P 21 21 21'
_cell_angle_alpha 90
_cell_angle_beta 90
_cell_angle_gamma 90
_cell_formula_units_Z 4
_cell_length_a 15.70980(17)
_cell_length_b 18.8926(2)
_cell_length_c 15.03575(16)
_cell_measurement_temperature 298
_cell_volume 4462.60(8)
_computing_cell_refinement 'TOPAS (Coelho, 2007)'
_computing_data_collection
;
local software (Osaka <i>et al.</i>, 2010; Takata <i>et al.</i>,
2002)
;
_computing_data_reduction 'local software (Takata <i>et al.</i>, 2002)'
_computing_molecular_graphics 'Mercury (Macrae <i>et al.</i>, 2008)'
_computing_publication_material 'Crimson Editor (Reference required)'
_computing_structure_refinement 'TOPAS-Academic 4.1 (Coelho, 2007)'
_computing_structure_solution 'Collaborative Computational Project, Number 4 (1994)'
_diffrn_ambient_temperature 298
_diffrn_measurement_device_type 'BL-19B2 Debye--Scherrer camera'
_diffrn_radiation_monochromator Si(111)
_diffrn_radiation_type synchrotron
_diffrn_radiation_wavelength 1.3000
_exptl_absorpt_coefficient_mu 0.444
_exptl_crystal_density_diffrn 1.194
_exptl_crystal_F_000 1752.0
_pd_calc_method 'Rietveld Refinement'
_pd_char_colour white
_pd_char_particle_morphology powder
_pd_meas_2theta_range_inc 0.0100
_pd_meas_2theta_range_max 65.0000
_pd_meas_2theta_range_min 3.0000
_pd_meas_number_of_points 6201
_pd_meas_scan_method fixed
_pd_prep_pressure 101
_pd_prep_temperature 298
_pd_proc_2theta_range_inc 0.0100
_pd_proc_2theta_range_max 65.0000
_pd_proc_2theta_range_min 3.0000
_pd_proc_info_excluded_regions none
_pd_proc_ls_background_function 'Chebyshev function with 20 terms'
_pd_proc_ls_pref_orient_corr none
_pd_proc_ls_prof_R_factor 0.01447
_pd_proc_ls_prof_wR_expected 0.01579
_pd_proc_ls_prof_wR_factor 0.01884
_pd_proc_wavelength 1.3000
_pd_spec_mounting capillary
_pd_spec_mount_mode transmission
_pd_spec_shape cylinder
_pd_spec_size_axial 3.0
_pd_spec_size_equat 0.3
_pd_spec_size_thick 0.3
_refine_diff_density_max 0.81
_refine_diff_density_min -0.27
_refine_ls_extinction_method none
_refine_ls_goodness_of_fit_all 1.193
_refine_ls_hydrogen_treatment noref
_refine_ls_matrix_type fullcycle
_refine_ls_number_constraints 0
_refine_ls_number_parameters 431
_refine_ls_number_restraints 362
_refine_ls_shift/su_max 0.001
_refine_ls_weighting_scheme sigma
_cod_data_source_file fa3285.cif
_cod_data_source_block I
_cod_database_code 2018622

loop_
_space_group_symop_operation_xyz
'-x, y+1/2, -z+1/2'
'-x+1/2, -y, z+1/2'
'x, y, z'
'x+1/2, -y+1/2, -z'

loop_
_atom_site_type_symbol
_atom_site_label
_atom_site_fract_x
_atom_site_fract_y
_atom_site_fract_z
_atom_site_U_iso_or_equiv
_atom_site_occupancy
_atom_site_symmetry_multiplicity
C C1 0.1663(3) -0.0720(2) 0.0672(3) 0.049774(11) 1 4
C C2 0.2329(3) 0.0151(3) -0.0299(3) 0.049774(11) 1 4
C C3 0.1487(3) 0.0579(2) 0.0923(3) 0.049774(11) 1 4
C C4 0.1522(3) 0.0588(3) 0.1947(3) 0.049774(11) 1 4
C C5 0.0984(3) 0.1200(3) 0.2312(3) 0.049774(11) 1 4
C C6 0.0102(3) 0.1212(3) 0.1022(3) 0.049774(11) 1 4
C C7 0.0557(3) 0.0581(2) 0.0633(3) 0.049774(11) 1 4
C C8 -0.0829(3) 0.1132(3) 0.0824(3) 0.049774(11) 1 4
C C9 0.0677(3) 0.1753(2) 0.3726(3) 0.049774(11) 1 4
C C10 0.1398(3) 0.2174(3) 0.4199(3) 0.049774(11) 1 4
C C11 0.2238(3) 0.2040(2) 0.3730(3) 0.049774(11) 1 4
C C12 0.1205(3) 0.2976(3) 0.4180(3) 0.049774(11) 1 4
C C13 0.1669(3) 0.3378(2) 0.4948(3) 0.049774(11) 1 4
C C14 0.1904(3) 0.4158(2) 0.4765(3) 0.049774(11) 1 4
C C15 0.1153(3) 0.3358(4) 0.5795(3) 0.049774(11) 1 4
C C16 0.1243(3) 0.3040(3) 0.7328(3) 0.049774(11) 1 4
C C17 0.1828(3) 0.34680(2) 0.7918(3) 0.049774(11) 1 4
C C18 0.1910(3) 0.4217(2) 0.7588(3) 0.049774(11) 1 4
C C19 0.1113(3) 0.2270(2) 0.7606(3) 0.049774(11) 1 4
C C20 0.1936(3) 0.1867(2) 0.7502(3) 0.049774(11) 1 4
C C21 0.0386(3) 0.1956(3) 0.7043(3) 0.049774(11) 1 4
C C22 0.0279(3) 0.1150(3) 0.7046(3) 0.049774(11) 1 4
C C23 0.0071(3) 0.0830(2) 0.7971(3) 0.049774(11) 1 4
C C24 -0.0450(3) 0.0934(4) 0.6420(4) 0.049774(11) 1 4
C C25 -0.0233(3) 0.0486(3) 0.5619(3) 0.049774(11) 1 4
C C26 0.0226(3) -0.0172(2) 0.5945(3) 0.049774(11) 1 4
C C27 0.0350(3) 0.0855(2) 0.4945(3) 0.049774(11) 1 4
C C28 -0.0010(3) 0.1458(2) 0.4370(3) 0.049774(11) 1 4
C C29 -0.0768(3) 0.1240(2) 0.3826(3) 0.049774(11) 1 4
C C30 -0.0816(3) 0.2512(2) 0.4709(3) 0.049774(11) 1 4
C C31 0.0961(3) 0.3810(3) 0.2999(3) 0.049774(11) 1 4
C C32 0.1420(3) 0.4168(3) 0.2240(3) 0.049774(11) 1 4
C C33 0.1427(3) 0.3767(2) 0.1372(3) 0.049774(11) 1 4
C C34 0.1786(3) 0.4223(2) 0.0637(3) 0.049774(11) 1 4
C C35 0.2749(3) 0.3131(2) 0.1715(3) 0.049774(11) 1 4
C C36 0.0500(3) 0.3574(3) 0.1147(3) 0.049774(11) 1 4
C C37 0.0085(3) 0.3183(3) 0.1926(3) 0.049774(11) 1 4
C C38 -0.0840(3) 0.3011(2) 0.1779(3) 0.049774(11) 1 4
N N1 0.2030(4) -0.0008(3) 0.0602(4) 0.049774(11) 1 4
O O1 0.0133(4) 0.1159(4) 0.1997(4) 0.049774(11) 1 4
O O2 0.0996(4) 0.1156(3) 0.3243(4) 0.049774(11) 1 4
O O3 0.2369(4) 0.0582(5) 0.2251(4) 0.049774(11) 1 4
O O4 0.0434(4) 0.3586(4) 0.5892(5) 0.049774(11) 1 4
O O5 0.1621(4) 0.3053(4) 0.6435(4) 0.049774(11) 1 4
O O6 0.0910(5) 0.2239(3) 0.8534(4) 0.049774(11) 1 4
O O7 -0.0382(4) 0.2266(3) 0.7356(5) 0.049774(11) 1 4
O O8 -0.1159(4) 0.1189(4) 0.6525(5) 0.049774(11) 1 4
O O9 -0.0221(4) 0.2005(3) 0.4981(4) 0.049774(11) 1 4
O O10 0.1463(4) 0.3244(3) 0.3327(4) 0.049774(11) 1 4
O O11 0.1885(3) 0.3117(3) 0.1412(5) 0.049774(11) 1 4
O O12 0.0411(5) 0.3162(3) 0.0349(3) 0.049774(11) 1 4
O O13 0.0131(4) 0.3594(3) 0.2737(4) 0.049774(11) 1 4
O O14 -0.1101(7) 0.3168(3) -0.0452(4) 0.117(5) 1 4
O O15 0.3855(7) 0.1316(5) 0.2295(6) 0.122(10) 1 4
O O16 0.2167(5) 0.2249(4) -0.0028(5) 0.085(6) 1 4
H H1A 0.1114 -0.0801 0.0221 0.0597(14) 1 4
H H1B 0.1454 -0.0825 0.1357 0.0597(14) 1 4
H H1C 0.2157 -0.1107 0.0493 0.0597(14) 1 4
H H2A 0.1805 0.0162 -0.0794 0.0597(14) 1 4
H H2B 0.2785 -0.0256 -0.0517 0.0597(14) 1 4
H H2C 0.2652 0.0667 -0.0301 0.0597(14) 1 4
H H3A 0.1788 0.1072 0.0687 0.0597(14) 1 4
H H4 0.1195 0.0103 0.2188 0.0597(14) 1 4
H H5 0.1262 0.1711 0.2091 0.0597(14) 1 4
H H6A 0.0373 0.1722 0.0804 0.0597(14) 1 4
H H7A 0.0238 0.0096 0.0865 0.0597(14) 1 4
H H7B 0.0512 0.0596 -0.0098 0.0597(14) 1 4
H H8A -0.1054 0.0620 0.1082 0.0597(14) 1 4
H H8B -0.0944 0.1146 0.0102 0.0597(14) 1 4
H H8C -0.1212 0.1553 0.1130 0.0597(14) 1 4
H H9 0.0357 0.2115 0.3260 0.0597(14) 1 4
H H10 0.1438 0.2015 0.4902 0.0597(14) 1 4
H H11A 0.2182 0.2146 0.3016 0.0597(14) 1 4
H H11B 0.2440 0.1487 0.3815 0.0597(14) 1 4
H H11C 0.2741 0.2387 0.3993 0.0597(14) 1 4
H H12A 0.0520 0.3070 0.4256 0.0597(14) 1 4
H H13 0.2272 0.3099 0.5073 0.0597(14) 1 4
H H14A 0.2258 0.4198 0.4137 0.0597(14) 1 4
H H14B 0.2320 0.4350 0.5302 0.0597(14) 1 4
H H14C 0.1339 0.4499 0.4748 0.0597(14) 1 4
H H16A 0.0621 0.3304 0.7289 0.0597(14) 1 4
H H17A 0.2460 0.3218 0.7957 0.0597(14) 1 4
H H17B 0.1561 0.3456 0.8594 0.0597(14) 1 4
H H18A 0.2219 0.4237 0.6932 0.0597(14) 1 4
H H18B 0.2296 0.4539 0.8046 0.0597(14) 1 4
H H18C 0.1283 0.4473 0.7524 0.0597(14) 1 4
H H20A 0.1862 0.1318 0.7731 0.0597(14) 1 4
H H20B 0.2437 0.2112 0.7906 0.0597(14) 1 4
H H20C 0.2147 0.1862 0.6806 0.0597(14) 1 4
H H21 0.0499 0.2114 0.6347 0.0597(14) 1 4
H H22 0.0874 0.0915 0.6800 0.0597(14) 1 4
H H23A 0.0582 0.0949 0.8444 0.0597(14) 1 4
H H23B 0.0000 0.0252 0.7923 0.0597(14) 1 4
H H23C -0.0524 0.1058 0.8226 0.0597(14) 1 4
H H25 -0.0842 0.0343 0.5308 0.0597(14) 1 4
H H26A 0.0276 -0.0564 0.5407 0.0597(14) 1 4
H H26B -0.0098 -0.0433 0.6505 0.0597(14) 1 4
H H26C 0.0880 -0.0052 0.6158 0.0597(14) 1 4
H H27A 0.0914 0.1055 0.5302 0.0597(14) 1 4
H H27B 0.0587 0.0444 0.4490 0.0597(14) 1 4
H H29A -0.0600 0.0788 0.3403 0.0597(14) 1 4
H H29B -0.0976 0.1664 0.3378 0.0597(14) 1 4
H H29C -0.1305 0.1091 0.4258 0.0597(14) 1 4
H H30A -0.1470 0.2294 0.4696 0.0597(14) 1 4
H H30B -0.0680 0.2737 0.4046 0.0597(14) 1 4
H H30C -0.0787 0.2941 0.5200 0.0597(14) 1 4
H H31 0.0832 0.4192 0.3532 0.0597(14) 1 4
H H32A 0.2075 0.4300 0.2441 0.0597(14) 1 4
H H32B 0.1094 0.4675 0.2125 0.0597(14) 1 4
H H34A 0.1429 0.4722 0.0591 0.0597(14) 1 4
H H34B 0.1741 0.3945 -0.0002 0.0597(14) 1 4
H H34C 0.2455 0.4361 0.0764 0.0597(14) 1 4
H H35A 0.3149 0.3480 0.1301 0.0597(14) 1 4
H H35B 0.2986 0.2588 0.1647 0.0597(14) 1 4
H H35C 0.2782 0.3295 0.2415 0.0597(14) 1 4
H H36 0.0164 0.4087 0.1070 0.0597(14) 1 4
H H37 0.0448 0.2688 0.2020 0.0597(14) 1 4
H H38A -0.1215 0.3499 0.1689 0.0597(14) 1 4
H H38B -0.1093 0.2721 0.2356 0.0597(14) 1 4
H H38C -0.0918 0.2680 0.1186 0.0597(14) 1 4
H H3B 0.2661 0.0317 0.1772 0.0597(14) 1 4
H H6B 0.0318 0.2391 0.8604 0.0597(14) 1 4
H H7C -0.0846 0.1967 0.7119 0.0597(14) 1 4
H H12B -0.0181 0.3210 0.0120 0.0597(14) 1 4
H H14D -0.1156 0.3369 -0.1059 0.141(6) 1 4
H H14E -0.1681 0.3043 -0.0252 0.141(6) 1 4
H H15A 0.4035 0.1737 0.2625 0.146(11) 1 4
H H15B 0.3261 0.1210 0.2455 0.146(11) 1 4
H H16B 0.1746 0.2254 -0.0512 0.101(8) 1 4
H H16C 0.1940 0.2585 0.0418 0.101(8) 1 4

loop_
_atom_type_symbol
_atom_type_description
_atom_type_scat_dispersion_real
_atom_type_scat_dispersion_imag
_atom_type_scat_source
C C 0.0130 0.0063 'International Tables for Crystallography, Vol. C'
N N 0.0227 0.0125 'International Tables for Crystallography, Vol. C'
O O 0.0368 0.0225 'International Tables for Crystallography, Vol. C'
H H 0.0000 0.0000 'International Tables for Crystallography, Vol. C'

loop_
_geom_angle_atom_site_label_1
_geom_angle_atom_site_label_2
_geom_angle_atom_site_label_3
_geom_angle
_geom_angle_publ_flag
N1 C1 H1A 112.9 no
N1 C1 H1B 110.5 no
N1 C1 H1C 108.3 no
H1A C1 H1B 108.4 no
H1A C1 H1C 107.9 no
H1B C1 H1C 108.7 no
N1 C2 H2A 112.7 no
N1 C2 H2B 109.9 no
N1 C2 H2C 109.4 no
H2A C2 H2B 107.2 no
H2A C2 H2C 108.9 no
H2B C2 H2C 108.6 no
C4 C3 C7 108.7(4) no
C4 C3 N1 108.3(4) no
C4 C3 H3A 107.3 no
C7 C3 N1 117.4(4) no
C7 C3 H3A 108.5 no
N1 C3 H3A 106.3 no
C3 C4 C5 110.3(4) no
C3 C4 O3 111.0(5) no
C3 C4 H4 107.5 no
C5 C4 O3 114.3(5) no
C5 C4 H4 104.5 no
O3 C4 H4 108.9 no
C4 C5 O1 111.0(5) no
C4 C5 O2 107.8(4) no
C4 C5 H5 109.4 no
O1 C5 O2 110.0(5) no
O1 C5 H5 108.5 no
O2 C5 H5 110.2 no
C7 C6 C8 107.8(4) no
C7 C6 O1 108.5(4) no
C7 C6 H6A 113.1 no
C8 C6 O1 102.9(4) no
C8 C6 H6A 113.9 no
O1 C6 H6A 110.1 no
C3 C7 C6 110.2(4) no
C3 C7 H7A 110.1 no
C3 C7 H7B 110.3 no
C6 C7 H7A 108.6 no
C6 C7 H7B 109.6 no
H7A C7 H7B 108.0 no
C6 C8 H8A 109.4 no
C6 C8 H8B 110.7 no
C6 C8 H8C 112.2 no
H8A C8 H8B 108.4 no
H8A C8 H8C 108.2 no
H8B C8 H8C 107.8 no
C10 C9 C28 113.8(4) no
C10 C9 O2 112.3(4) no
C10 C9 H9 107.8 no
C28 C9 O2 106.1(4) no
C28 C9 H9 107.6 no
O2 C9 H9 109.1 no
C9 C10 C11 109.6(4) no
C9 C10 C12 110.5(4) no
C9 C10 H10 109.9 no
C11 C10 C12 109.0(4) no
C11 C10 H10 110.6 no
C12 C10 H10 107.2 no
C10 C11 H11A 110.8 no
C10 C11 H11B 110.8 no
C10 C11 H11C 111.0 no
H11A C11 H11B 108.1 no
H11A C11 H11C 107.5 no
H11B C11 H11C 108.5 no
C10 C12 C13 111.8(4) no
C10 C12 O10 107.9(4) no
C10 C12 H12A 110.4 no
C13 C12 O10 110.9(4) no
C13 C12 H12A 107.6 no
O10 C12 H12A 108.2 no
C12 C13 C14 116.3(4) no
C12 C13 C15 111.1(4) no
C12 C13 H13 107.2 no
C14 C13 C15 107.6(4) no
C14 C13 H13 106.4 no
C15 C13 H13 107.8 no
C13 C14 H14A 109.9 no
C13 C14 H14B 109.0 no
C13 C14 H14C 111.8 no
H14A C14 H14B 107.9 no
H14A C14 H14C 110.4 no
H14B C14 H14C 107.7 no
C13 C15 O4 126.2(6) no
C13 C15 O5 108.8(5) no
O4 C15 O5 125.1(6) no
C17 C16 C19 115.5(4) no
C17 C16 O5 106.4(4) no
C17 C16 H16A 109.2 no
C19 C16 O5 108.7(4) no
C19 C16 H16A 109.2 no
O5 C16 H16A 107.7 no
C16 C17 C18 111.2(3) no
C16 C17 H17A 110.5 no
C16 C17 H17B 107.4 no
C18 C17 H17A 110.1 no
C18 C17 H17B 110.9 no
H17A C17 H17B 106.6 no
C17 C18 H18A 111.5 no
C17 C18 H18B 111.1 no
C17 C18 H18C 111.4 no
H18A C18 H18B 107.4 no
H18A C18 H18C 107.5 no
H18B C18 H18C 107.7 no
C16 C19 C20 109.7(4) no
C16 C19 C21 108.4(4) no
C16 C19 O6 109.6(4) no
C20 C19 C21 112.6(4) no
C20 C19 O6 105.7(4) no
C21 C19 O6 110.8(4) no
C19 C20 H20A 110.7 no
C19 C20 H20B 110.2 no
C19 C20 H20C 111.2 no
H20A C20 H20B 107.5 no
H20A C20 H20C 108.8 no
H20B C20 H20C 108.4 no
C19 C21 C22 117.5(4) no
C19 C21 O7 106.8(4) no
C19 C21 H21 107.3 no
C22 C21 O7 108.4(4) no
C22 C21 H21 106.8 no
O7 C21 H21 109.8 no
C21 C22 C23 114.4(4) no
C21 C22 C24 110.1(4) no
C21 C22 H22 107.9 no
C23 C22 C24 106.8(4) no
C23 C22 H22 108.9 no
C24 C22 H22 108.7 no
C22 C23 H23A 110.3 no
C22 C23 H23B 110.5 no
C22 C23 H23C 109.8 no
H23A C23 H23B 108.7 no
H23A C23 H23C 108.4 no
H23B C23 H23C 109.0 no
C22 C24 C25 117.9(5) no
C22 C24 O8 119.6(6) no
C25 C24 O8 121.9(6) no
C24 C25 C26 108.0(4) no
C24 C25 C27 114.0(4) no
C24 C25 H25 106.3 no
C26 C25 C27 107.6(4) no
C26 C25 H25 110.5 no
C27 C25 H25 110.5 no
C25 C26 H26A 110.4 no
C25 C26 H26B 113.2 no
C25 C26 H26C 111.6 no
H26A C26 H26B 107.1 no
H26A C26 H26C 106.6 no
H26B C26 H26C 107.6 no
C25 C27 C28 119.2(4) no
C25 C27 H27A 108.3 no
C25 C27 H27B 107.0 no
C28 C27 H27A 108.4 no
C28 C27 H27B 107.3 no
H27A C27 H27B 105.8 no
C9 C28 C27 111.1(3) no
C9 C28 C29 108.0(3) no
C9 C28 O9 107.7(4) no
C27 C28 C29 113.2(4) no
C27 C28 O9 105.1(4) no
C29 C28 O9 111.5(4) no
C28 C29 H29A 109.8 no
C28 C29 H29B 111.7 no
C28 C29 H29C 110.9 no
H29A C29 H29B 106.5 no
H29A C29 H29C 109.1 no
H29B C29 H29C 108.7 no
O9 C30 H30A 111.7 no
O9 C30 H30B 113.5 no
O9 C30 H30C 106.3 no
H30A C30 H30B 107.9 no
H30A C30 H30C 109.0 no
H30B C30 H30C 108.4 no
C32 C31 O10 109.6(4) no
C32 C31 O13 110.9(4) no
C32 C31 H31 110.2 no
O10 C31 O13 113.0(5) no
O10 C31 H31 110.2 no
O13 C31 H31 102.8 no
C31 C32 C33 115.6(4) no
C31 C32 H32A 109.9 no
C31 C32 H32B 106.7 no
C33 C32 H32A 110.1 no
C33 C32 H32B 107.7 no
H32A C32 H32B 106.3 no
C32 C33 C34 110.4(4) no
C32 C33 C36 107.6(4) no
C32 C33 O11 113.6(4) no
C34 C33 C36 109.1(4) no
C34 C33 O11 109.5(4) no
C36 C33 O11 106.4(4) no
C33 C34 H34A 110.2 no
C33 C34 H34B 110.1 no
C33 C34 H34C 111.4 no
H34A C34 H34B 108.8 no
H34A C34 H34C 107.2 no
H34B C34 H34C 109.1 no
O11 C35 H35A 111.8 no
O11 C35 H35B 106.0 no
O11 C35 H35C 110.8 no
H35A C35 H35B 108.3 no
H35A C35 H35C 110.2 no
H35B C35 H35C 109.7 no
C33 C36 C37 110.4(4) no
C33 C36 O12 113.8(4) no
C33 C36 H36 105.4 no
C37 C36 O12 109.6(4) no
C37 C36 H36 107.4 no
O12 C36 H36 109.9 no
C36 C37 C38 113.8(4) no
C36 C37 O13 111.4(4) no
C36 C37 H37 106.7 no
C38 C37 O13 106.7(4) no
C38 C37 H37 109.5 no
O13 C37 H37 108.7 no
C37 C38 H38A 110.7 no
C37 C38 H38B 109.9 no
C37 C38 H38C 110.5 no
H38A C38 H38B 108.7 no
H38A C38 H38C 108.5 no
H38B C38 H38C 108.5 no
C1 N1 C2 112.4(5) no
C1 N1 C3 115.9(5) no
C2 N1 C3 109.4(5) no
C5 O1 C6 111.1(5) no
C5 O2 C9 117.1(5) no
C4 O3 H3B 101.9 no
C15 O5 C16 116.2(6) no
C19 O6 H6B 107.7 no
C21 O7 H7C 105.7 no
C28 O9 C30 117.7(5) no
C12 O10 C31 114.8(5) no
C33 O11 C35 118.4(5) no
C36 O12 H12B 109.3 no
C31 O13 C37 115.7(5) no
H14D O14 H14E 106.9 no
H15A O15 H15B 108.4 no
H16B O16 H16C 104.6 no

loop_
_geom_bond_atom_site_label_1
_geom_bond_atom_site_label_2
_geom_bond_distance
_geom_bond_publ_flag
C1 N1 1.467(7) no
C1 H1A 1.108 no
C1 H1B 1.099 no
C1 H1C 1.100 no
C2 N1 1.465(8) no
C2 H2A 1.110 no
C2 H2B 1.101 no
C2 H2C 1.099 no
C3 C4 1.541(6) no
C3 C7 1.525(7) no
C3 N1 1.480(7) no
C3 H3A 1.103 no
C4 C5 1.534(7) no
C4 O3 1.407(8) no
C4 H4 1.111 no
C5 O1 1.420(8) no
C5 O2 1.402(8) no
C5 H5 1.110 no
C6 C7 1.508(7) no
C6 C8 1.500(7) no
C6 O1 1.470(8) no
C6 H6A 1.103 no
C7 H7A 1.101 no
C7 H7B 1.102 no
C8 H8A 1.101 no
C8 H8B 1.101 no
C8 H8C 1.098 no
C9 C10 1.556(7) no
C9 C28 1.553(6) no
C9 O2 1.432(7) no
C9 H9 1.101 no
C10 C11 1.517(7) no
C10 C12 1.545(8) no
C10 H10 1.101 no
C11 H11A 1.096 no
C11 H11B 1.099 no
C11 H11C 1.100 no
C12 C13 1.563(7) no
C12 O10 1.437(8) no
C12 H12A 1.097 no
C13 C14 1.544(5) no
C13 C15 1.510(6) no
C13 H13 1.100 no
C14 H14A 1.098 no
C14 H14B 1.100 no
C14 H14C 1.097 no
C15 O4 1.218(8) no
C15 O5 1.341(8) no
C16 C17 1.512(6) no
C16 C19 1.527(7) no
C16 O5 1.468(8) no
C16 H16A 1.099 no
C17 C18 1.505(4) no
C17 H17A 1.101 no
C17 H17B 1.100 no
C18 H18A 1.100 no
C18 H18B 1.101 no
C18 H18C 1.102 no
C19 C20 1.509(6) no
C19 C21 1.540(7) no
C19 O6 1.432(8) no
C20 H20A 1.099 no
C20 H20B 1.097 no
C20 H20C 1.098 no
C21 C22 1.532(8) no
C21 O7 1.421(8) no
C21 H21 1.103 no
C22 C23 1.551(6) no
C22 C24 1.538(7) no
C22 H22 1.099 no
C23 H23A 1.096 no
C23 H23B 1.100 no
C23 H23C 1.098 no
C24 C25 1.511(8) no
C24 O8 1.224(8) no
C25 C26 1.518(7) no
C25 C27 1.534(7) no
C25 H25 1.099 no
C26 H26A 1.100 no
C26 H26B 1.101 no
C26 H26C 1.100 no
C27 C28 1.538(6) no
C27 H27A 1.103 no
C27 H27B 1.100 no
C28 C29 1.502(6) no
C28 O9 1.422(7) no
C29 H29A 1.097 no
C29 H29B 1.096 no
C29 H29C 1.101 no
C30 O9 1.399(7) no
C30 H30A 1.107 no
C30 H30B 1.105 no
C30 H30C 1.097 no
C31 C32 1.510(7) no
C31 O10 1.417(8) no
C31 O13 1.422(8) no
C31 H31 1.097 no
C32 C33 1.509(6) no
C32 H32A 1.101 no
C32 H32B 1.100 no
C33 C34 1.510(6) no
C33 C36 1.539(7) no
C33 O11 1.425(7) no
C34 H34A 1.099 no
C34 H34B 1.097 no
C34 H34C 1.100 no
C35 O11 1.432(7) no
C35 H35A 1.103 no
C35 H35B 1.096 no
C35 H35C 1.098 no
C36 C37 1.531(7) no
C36 O12 1.437(7) no
C36 H36 1.110 no
C37 C38 1.505(7) no
C37 O13 1.447(8) no
C37 H37 1.104 no
C38 H38A 1.102 no
C38 H38B 1.100 no
C38 H38C 1.096 no
O3 H3B 0.990 no
O6 H6B 0.979 no
O7 H7C 0.989 no
O12 H12B 0.996 no
O14 H14D 0.992 no
O14 H14E 0.990 no
O15 H15A 0.979 no
O15 H15B 0.980 no
O16 H16B 0.983 no
O16 H16C 0.990 no
